data_7155923
loop_
_publ_author_name
'Dai, Lu'
'Hou, Yuxuan'
'Zhang, Lvye'
'Chen, Zhangtao'
'Zeng, Xiaofei'
'Zhong, Guofu'

_publ_section_title
;
 Construction of Tetrahydropyranoquinoline Derivatives via an Asymmetric
 Organocatalytic aza-Michael-IED/HAD Cascade Reaction
;
_journal_name_full 'Org. Biomol. Chem.'
_journal_paper_doi 10.1039/C7OB02231J
_journal_year 2017
_chemical_absolute_configuration ad
_chemical_formula_moiety 'C28 H26 Br N O6 S, 2.5(C H Cl3)'
_chemical_formula_sum 'C30.5 H28.5 Br Cl7.5 N O6 S'
_chemical_formula_weight 882.89
_chemical_name_systematic
; 
 ? 
;
_space_group_IT_number 4
_symmetry_cell_setting monoclinic
_symmetry_space_group_name_Hall 'P 2yb'
_symmetry_space_group_name_H-M 'P 1 21 1'
_atom_sites_solution_hydrogens geom
_atom_sites_solution_primary direct
_atom_sites_solution_secondary difmap
_audit_creation_method SHELXL-97
_audit_update_record
;
2016-08-16 deposited with the CCDC.
2017-10-12 downloaded from the CCDC.
;
_cell_angle_alpha 90.00
_cell_angle_beta 92.783(4)
_cell_angle_gamma 90.00
_cell_formula_units_Z 4
_cell_length_a 9.6708(8)
_cell_length_b 24.094(2)
_cell_length_c 15.4897(14)
_cell_measurement_reflns_used 6307
_cell_measurement_temperature 103(2)
_cell_measurement_theta_max 24.11
_cell_measurement_theta_min 2.27
_cell_volume 3605.0(5)
_computing_cell_refinement 'Bruker SAINT'
_computing_data_collection 'Bruker APEX2'
_computing_data_reduction 'Bruker SAINT'
_computing_molecular_graphics 'Bruker SHELXTL'
_computing_publication_material 'Bruker SHELXTL'
_computing_structure_refinement 'SHELXL-97 (Sheldrick, 2008)'
_computing_structure_solution 'SHELXS-97 (Sheldrick, 2008)'
_diffrn_ambient_temperature 103(2)
_diffrn_measured_fraction_theta_full 0.990
_diffrn_measured_fraction_theta_max 0.990
_diffrn_measurement_device_type 'Bruker APEX-II CCD'
_diffrn_measurement_method '\f and \w scans'
_diffrn_radiation_monochromator graphite
_diffrn_radiation_source 'fine-focus sealed tube'
_diffrn_radiation_type MoK\a
_diffrn_radiation_wavelength 0.71073
_diffrn_reflns_av_R_equivalents 0.0000
_diffrn_reflns_av_sigmaI/netI 0.0739
_diffrn_reflns_limit_h_max 12
_diffrn_reflns_limit_h_min -12
_diffrn_reflns_limit_k_max 31
_diffrn_reflns_limit_k_min -31
_diffrn_reflns_limit_l_max 20
_diffrn_reflns_limit_l_min -20
_diffrn_reflns_number 18305
_diffrn_reflns_theta_full 27.90
_diffrn_reflns_theta_max 27.90
_diffrn_reflns_theta_min 2.14
_exptl_absorpt_coefficient_mu 1.798
_exptl_absorpt_correction_T_max 0.5333
_exptl_absorpt_correction_T_min 0.5333
_exptl_absorpt_correction_type multi-scan
_exptl_absorpt_process_details twinabs
_exptl_crystal_colour colourless
_exptl_crystal_density_diffrn 1.627
_exptl_crystal_density_method 'not measured'
_exptl_crystal_description block
_exptl_crystal_F_000 1780
_exptl_crystal_size_max 0.40
_exptl_crystal_size_mid 0.40
_exptl_crystal_size_min 0.40
_refine_diff_density_max 0.680
_refine_diff_density_min -0.642
_refine_diff_density_rms 0.123
_refine_ls_abs_structure_details 'Flack H D (1983), Acta Cryst. A39, 876-881'
_refine_ls_abs_structure_Flack 0.097(9)
_refine_ls_extinction_method none
_refine_ls_goodness_of_fit_ref 1.070
_refine_ls_hydrogen_treatment constr
_refine_ls_matrix_type full
_refine_ls_number_parameters 871
_refine_ls_number_reflns 18305
_refine_ls_number_restraints 131
_refine_ls_restrained_S_all 1.067
_refine_ls_R_factor_all 0.0744
_refine_ls_R_factor_gt 0.0576
_refine_ls_shift/su_max 0.001
_refine_ls_shift/su_mean 0.000
_refine_ls_structure_factor_coef Fsqd
_refine_ls_weighting_details 'calc w=1/[\s^2^(Fo^2^)+(0.0334P)^2^+10.1732P] where P=(Fo^2^+2Fc^2^)/3'
_refine_ls_weighting_scheme calc
_refine_ls_wR_factor_gt 0.1143
_refine_ls_wR_factor_ref 0.1217
_reflns_number_gt 15829
_reflns_number_total 18305
_reflns_threshold_expression >2sigma(I)
_cod_data_source_file c7ob02231j2.cif
_cod_data_source_block pcm15s_0t
_cod_depositor_comments
;
The following automatic conversions were performed:

'_symmetry_cell_setting' value 'Monoclinic' changed to 'monoclinic'
according to
/home/data/users/saulius/crontab/automatic-downloads/rss-feeds/RSC/lib/dictionaries/cif_core.dic
dictionary named 'cif_core.dic' version 2.4.2 from 2011-04-26.

Automatic conversion script
Id: cif_fix_values 4973 2017-02-22 13:04:09Z antanas 
;
_cod_original_sg_symbol_H-M P2(1)
_cod_original_formula_sum 'C30.50 H28.50 Br Cl7.50 N O6 S'
_cod_database_code 7155923

loop_
_symmetry_equiv_pos_as_xyz
'x, y, z'
'-x, y+1/2, -z'

loop_
_atom_site_label
_atom_site_type_symbol
_atom_site_fract_x
_atom_site_fract_y
_atom_site_fract_z
_atom_site_U_iso_or_equiv
_atom_site_adp_type
_atom_site_occupancy
_atom_site_symmetry_multiplicity
_atom_site_calc_flag
_atom_site_refinement_flags
_atom_site_disorder_assembly
_atom_site_disorder_group
Br1 Br 0.19077(8) 0.74368(3) 0.62942(4) 0.02399(16) Uani 1 1 d . . .
Br2 Br 0.10970(8) 0.41293(3) 0.87647(4) 0.02312(15) Uani 1 1 d . . .
C1 C 0.2026(6) 0.7690(3) 0.9972(4) 0.0101(12) Uani 1 1 d . . .
C2 C 0.1242(7) 0.7932(2) 1.0605(4) 0.0146(13) Uani 1 1 d . . .
H2 H 0.0571 0.8208 1.0451 0.017 Uiso 1 1 calc R . .
C3 C 0.1449(7) 0.7768(3) 1.1459(4) 0.0134(13) Uani 1 1 d . . .
H3 H 0.0935 0.7938 1.1895 0.016 Uiso 1 1 calc R . .
C4 C 0.2407(7) 0.7355(3) 1.1682(4) 0.0192(14) Uani 1 1 d . . .
H4 H 0.2530 0.7237 1.2266 0.023 Uiso 1 1 calc R . .
C5 C 0.3183(7) 0.7116(3) 1.1049(4) 0.0154(14) Uani 1 1 d . . .
H5 H 0.3849 0.6840 1.1207 0.019 Uiso 1 1 calc R . .
C6 C 0.3001(6) 0.7274(2) 1.0190(4) 0.0104(12) Uani 1 1 d . . .
C7 C 0.3682(7) 0.7008(2) 0.9453(4) 0.0118(13) Uani 1 1 d . . .
H7 H 0.4311 0.7287 0.9199 0.014 Uiso 1 1 calc R . .
C8 C 0.4504(6) 0.6501(3) 0.9668(4) 0.0127(13) Uani 1 1 d . . .
H8 H 0.5177 0.6512 1.0135 0.015 Uiso 1 1 calc R . .
C9 C 0.4322(6) 0.6034(3) 0.9226(4) 0.0127(13) Uani 1 1 d . . .
C10 C 0.5049(7) 0.5497(3) 0.9449(4) 0.0178(14) Uani 1 1 d . . .
C11 C 0.6708(8) 0.5058(3) 1.0401(5) 0.0244(17) Uani 1 1 d . . .
H11A H 0.7089 0.4858 0.9908 0.029 Uiso 1 1 calc R . .
H11B H 0.6054 0.4810 1.0685 0.029 Uiso 1 1 calc R . .
C12 C 0.7851(8) 0.5226(3) 1.1029(5) 0.0237(16) Uani 1 1 d . . .
H12A H 0.8470 0.5485 1.0750 0.036 Uiso 1 1 calc R . .
H12B H 0.8374 0.4896 1.1221 0.036 Uiso 1 1 calc R . .
H12C H 0.7460 0.5407 1.1529 0.036 Uiso 1 1 calc R . .
C13 C 0.3059(7) 0.6486(3) 0.8096(4) 0.0137(13) Uani 1 1 d . . .
H13 H 0.2320 0.6415 0.7635 0.016 Uiso 1 1 calc R . .
C14 C 0.2501(6) 0.6882(2) 0.8780(4) 0.0095(12) Uani 1 1 d . . .
H14 H 0.1742 0.6689 0.9077 0.011 Uiso 1 1 calc R . .
C15 C 0.1925(6) 0.7419(3) 0.8381(4) 0.0114(12) Uani 1 1 d . . .
H15 H 0.2598 0.7559 0.7962 0.014 Uiso 1 1 calc R . .
C16 C 0.0527(6) 0.7345(2) 0.7901(4) 0.0101(12) Uani 1 1 d U . .
C17 C 0.0359(7) 0.7364(3) 0.6996(4) 0.0170(14) Uani 1 1 d . . .
C18 C -0.0934(8) 0.7318(3) 0.6584(5) 0.0219(16) Uani 1 1 d . . .
H18 H -0.1028 0.7327 0.5971 0.026 Uiso 1 1 calc R . .
C19 C -0.2081(7) 0.7261(3) 0.7060(5) 0.0215(16) Uani 1 1 d . . .
H19 H -0.2971 0.7238 0.6774 0.026 Uiso 1 1 calc R . .
C20 C -0.1962(7) 0.7236(3) 0.7953(5) 0.0207(15) Uani 1 1 d . . .
H20 H -0.2758 0.7188 0.8282 0.025 Uiso 1 1 calc R . .
C21 C -0.0654(7) 0.7283(3) 0.8360(4) 0.0145(14) Uani 1 1 d . . .
H21 H -0.0569 0.7273 0.8974 0.017 Uiso 1 1 calc R . .
C22 C 0.4021(6) 0.8536(2) 0.8831(4) 0.0104(12) Uani 1 1 d . . .
C23 C 0.4727(7) 0.8403(3) 0.8083(4) 0.0174(14) Uani 1 1 d . . .
H23 H 0.4235 0.8286 0.7570 0.021 Uiso 1 1 calc R . .
C24 C 0.6158(7) 0.8448(3) 0.8114(4) 0.0173(14) Uani 1 1 d . . .
H24 H 0.6647 0.8350 0.7619 0.021 Uiso 1 1 calc R . .
C25 C 0.6888(7) 0.8630(3) 0.8847(5) 0.0170(15) Uani 1 1 d U . .
C26 C 0.8433(7) 0.8701(3) 0.8870(5) 0.0248(16) Uani 1 1 d . . .
H26A H 0.8797 0.8544 0.8343 0.037 Uiso 1 1 calc R . .
H26B H 0.8849 0.8509 0.9376 0.037 Uiso 1 1 calc R . .
H26C H 0.8662 0.9097 0.8905 0.037 Uiso 1 1 calc R . .
C27 C 0.6130(7) 0.8755(3) 0.9582(4) 0.0166(14) Uani 1 1 d . . .
H27 H 0.6619 0.8879 1.0093 0.020 Uiso 1 1 calc R . .
C28 C 0.4740(7) 0.8705(3) 0.9587(4) 0.0160(14) Uani 1 1 d . . .
H28 H 0.4262 0.8784 1.0094 0.019 Uiso 1 1 calc R . .
C29 C 0.1312(6) 0.3880(3) 0.5118(4) 0.0141(10) Uani 1 1 d . . .
C30 C 0.0484(6) 0.3637(3) 0.4450(4) 0.0141(10) Uani 1 1 d . . .
H30 H -0.0243 0.3389 0.4574 0.017 Uiso 1 1 calc R . .
C31 C 0.0756(7) 0.3769(3) 0.3611(4) 0.0170(14) Uani 1 1 d U . .
H31 H 0.0224 0.3600 0.3151 0.020 Uiso 1 1 calc R . .
C32 C 0.1770(7) 0.4137(3) 0.3424(4) 0.0204(14) Uani 1 1 d . . .
H32 H 0.1950 0.4218 0.2840 0.024 Uiso 1 1 calc R . .
C33 C 0.2529(7) 0.4388(3) 0.4085(4) 0.0183(14) Uani 1 1 d . . .
H33 H 0.3204 0.4658 0.3955 0.022 Uiso 1 1 calc R . .
C34 C 0.2325(7) 0.4255(2) 0.4939(4) 0.0132(13) Uani 1 1 d . . .
C35 C 0.3116(6) 0.4516(2) 0.5719(4) 0.0106(12) Uani 1 1 d . . .
H35 H 0.3713 0.4227 0.6013 0.013 Uiso 1 1 calc R . .
C36 C 0.3990(7) 0.5005(3) 0.5504(4) 0.0146(14) Uani 1 1 d . . .
H36 H 0.4580 0.4982 0.5032 0.018 Uiso 1 1 calc R . .
C37 C 0.3955(7) 0.5470(3) 0.5959(4) 0.0168(14) Uani 1 1 d . A .
C38 C 0.4820(7) 0.5966(3) 0.5761(4) 0.0168(14) Uani 1 1 d D . .
O8 O 0.4753(5) 0.63993(19) 0.6132(3) 0.0217(11) Uani 1 1 d . A .
C39 C 0.6295(15) 0.6399(5) 0.4791(8) 0.022(3) Uani 0.68(2) 1 d PDU A 1
H39A H 0.5788 0.6745 0.4909 0.027 Uiso 0.68(2) 1 calc PR A 1
H39B H 0.7190 0.6406 0.5129 0.027 Uiso 0.68(2) 1 calc PR A 1
C40 C 0.6529(16) 0.6357(6) 0.3879(8) 0.036(4) Uani 0.68(2) 1 d PDU A 1
H40A H 0.7031 0.6012 0.3768 0.053 Uiso 0.68(2) 1 calc PR A 1
H40B H 0.7078 0.6675 0.3700 0.053 Uiso 0.68(2) 1 calc PR A 1
H40C H 0.5638 0.6354 0.3550 0.053 Uiso 0.68(2) 1 calc PR A 1
O7 O 0.5465(11) 0.5907(4) 0.5039(6) 0.018(2) Uani 0.68(2) 1 d PDU A 1
C39A C 0.688(3) 0.6234(12) 0.4920(16) 0.034(5) Uani 0.32(2) 1 d PDU A 2
H39C H 0.7112 0.6520 0.5364 0.041 Uiso 0.32(2) 1 calc PR A 2
H39D H 0.7751 0.6048 0.4769 0.041 Uiso 0.32(2) 1 calc PR A 2
C40A C 0.622(4) 0.6485(14) 0.417(2) 0.053(9) Uani 0.32(2) 1 d PDU A 2
H40D H 0.5906 0.6194 0.3762 0.080 Uiso 0.32(2) 1 calc PR A 2
H40E H 0.6886 0.6726 0.3889 0.080 Uiso 0.32(2) 1 calc PR A 2
H40F H 0.5430 0.6705 0.4337 0.080 Uiso 0.32(2) 1 calc PR A 2
O7A O 0.588(2) 0.5816(8) 0.5260(14) 0.019(4) Uani 0.32(2) 1 d PDU A 2
C41 C 0.2638(6) 0.5062(2) 0.7044(4) 0.0099(8) Uani 1 1 d . A .
H41 H 0.1922 0.5164 0.7460 0.012 Uiso 1 1 calc R . .
C42 C 0.1989(6) 0.4694(2) 0.6323(4) 0.0099(8) Uani 1 1 d . . .
H42 H 0.1281 0.4917 0.5983 0.012 Uiso 1 1 calc R . .
C43 C 0.1278(6) 0.4183(3) 0.6688(4) 0.0100(12) Uani 1 1 d . . .
H43 H 0.1903 0.4028 0.7162 0.012 Uiso 1 1 calc R . .
C44 C -0.0116(6) 0.4286(2) 0.7054(4) 0.0112(13) Uani 1 1 d . . .
C45 C -0.0360(7) 0.4236(3) 0.7934(4) 0.0167(14) Uani 1 1 d . . .
C46 C -0.1706(7) 0.4269(3) 0.8238(5) 0.0204(16) Uani 1 1 d . . .
H46 H -0.1851 0.4221 0.8835 0.025 Uiso 1 1 calc R . .
C47 C -0.2815(8) 0.4373(3) 0.7665(6) 0.0297(18) Uani 1 1 d . . .
H47 H -0.3729 0.4386 0.7864 0.036 Uiso 1 1 calc R . .
C48 C -0.2584(7) 0.4458(3) 0.6788(5) 0.0224(16) Uani 1 1 d . . .
H48 H -0.3336 0.4552 0.6398 0.027 Uiso 1 1 calc R . .
C49 C -0.1271(7) 0.4408(3) 0.6492(5) 0.0186(14) Uani 1 1 d . . .
H49 H -0.1138 0.4455 0.5893 0.022 Uiso 1 1 calc R . .
C50 C 0.3321(6) 0.3044(2) 0.6281(4) 0.0139(13) Uani 1 1 d . . .
C51 C 0.4134(6) 0.3154(3) 0.7008(4) 0.0143(14) Uani 1 1 d . . .
H51 H 0.3736 0.3233 0.7544 0.017 Uiso 1 1 calc R . .
C52 C 0.5545(7) 0.3146(3) 0.6938(4) 0.0181(15) Uani 1 1 d . . .
H52 H 0.6136 0.3225 0.7431 0.022 Uiso 1 1 calc R . .
C53 C 0.6120(7) 0.3023(3) 0.6147(5) 0.0188(15) Uani 1 1 d . . .
C54 C 0.7680(7) 0.3013(3) 0.6123(5) 0.0290(18) Uani 1 1 d . . .
H54A H 0.8030 0.2655 0.6342 0.044 Uiso 1 1 calc R . .
H54B H 0.8073 0.3313 0.6485 0.044 Uiso 1 1 calc R . .
H54C H 0.7950 0.3064 0.5527 0.044 Uiso 1 1 calc R . .
C55 C 0.5285(7) 0.2922(3) 0.5446(4) 0.0154(14) Uani 1 1 d . . .
H55 H 0.5682 0.2845 0.4910 0.018 Uiso 1 1 calc R . .
C56 C 0.3876(7) 0.2929(3) 0.5488(4) 0.0168(14) Uani 1 1 d . . .
H56 H 0.3292 0.2856 0.4990 0.020 Uiso 1 1 calc R . .
C57 C 0.1357(8) 0.0645(3) 0.2243(5) 0.0322(18) Uani 1 1 d . . .
H57 H 0.1385 0.0236 0.2347 0.039 Uiso 1 1 calc R . .
C58 C 0.9055(8) 0.1584(4) 0.5842(6) 0.039(2) Uani 1 1 d . . .
H58 H 0.9212 0.1953 0.5567 0.047 Uiso 1 1 calc R . .
C59 C 0.7856(9) 0.0691(4) 0.8454(6) 0.042(2) Uani 1 1 d . . .
H59 H 0.8162 0.1086 0.8424 0.050 Uiso 1 1 calc R . .
C60 C 0.1883(8) 0.2151(3) 0.8767(5) 0.0270(17) Uani 1 1 d . . .
H60 H 0.1266 0.2374 0.8364 0.032 Uiso 1 1 calc R . .
C61 C 0.2674(8) 0.9443(3) 0.6486(5) 0.0287(18) Uani 1 1 d . . .
H61 H 0.2172 0.9198 0.6888 0.034 Uiso 1 1 calc R . .
Cl1 Cl 0.0457(2) 0.09448(8) 0.30784(14) 0.0344(5) Uani 1 1 d . . .
Cl2 Cl 0.0486(3) 0.07531(9) 0.12410(15) 0.0466(6) Uani 1 1 d . . .
Cl3 Cl 0.3068(2) 0.08784(8) 0.22527(15) 0.0391(5) Uani 1 1 d . . .
Cl4 Cl 0.7280(3) 0.15193(12) 0.6003(2) 0.0638(8) Uani 1 1 d . . .
Cl5 Cl 1.0002(3) 0.15638(11) 0.68042(17) 0.0590(7) Uani 1 1 d . . .
Cl6 Cl 0.9567(4) 0.10669(12) 0.5126(2) 0.0804(10) Uani 1 1 d . . .
Cl7 Cl 0.8824(3) 0.03198(10) 0.77445(16) 0.0571(7) Uani 1 1 d . . .
Cl8 Cl 0.6104(3) 0.06785(11) 0.81709(19) 0.0597(7) Uani 1 1 d . . .
Cl9 Cl 0.8206(3) 0.04675(15) 0.95232(18) 0.0746(9) Uani 1 1 d . . .
Cl10 Cl 0.3063(2) 0.17868(9) 0.81533(13) 0.0344(5) Uani 1 1 d . . .
Cl11 Cl 0.0844(2) 0.16776(8) 0.93212(14) 0.0382(5) Uani 1 1 d . . .
Cl12 Cl 0.2741(2) 0.26043(8) 0.94935(15) 0.0420(5) Uani 1 1 d . . .
Cl13 Cl 0.3334(2) 0.90309(8) 0.56455(12) 0.0357(5) Uani 1 1 d . . .
Cl14 Cl 0.1506(2) 0.99384(8) 0.60273(16) 0.0427(5) Uani 1 1 d . . .
Cl15 Cl 0.4043(2) 0.97708(9) 0.70617(14) 0.0386(5) Uani 1 1 d . . .
N1 N 0.1812(5) 0.7844(2) 0.9084(3) 0.0073(10) Uani 1 1 d . . .
N2 N 0.1092(5) 0.3748(2) 0.6002(3) 0.0135(11) Uani 1 1 d . . .
O1 O 0.5991(5) 0.55643(18) 1.0095(3) 0.0180(10) Uani 1 1 d . . .
O2 O 0.4799(5) 0.50620(17) 0.9084(3) 0.0187(10) Uani 1 1 d . . .
O3 O 0.3473(5) 0.59673(17) 0.8503(3) 0.0144(10) Uani 1 1 d . . .
O4 O 0.4184(5) 0.67433(18) 0.7736(3) 0.0174(10) Uani 1 1 d . . .
H4A H 0.4245 0.6636 0.7223 0.026 Uiso 1 1 calc R . .
O5 O 0.1691(4) 0.85466(18) 0.7919(3) 0.0149(10) Uani 1 1 d . . .
O6 O 0.1750(5) 0.88506(17) 0.9454(3) 0.0148(10) Uani 1 1 d . . .
O9 O 0.3173(4) 0.55594(16) 0.6648(3) 0.0122(9) Uani 1 1 d U . .
O10 O 0.3704(5) 0.47706(17) 0.7469(3) 0.0141(9) Uani 1 1 d . . .
H10 H 0.3940 0.4934 0.7932 0.021 Uiso 1 1 calc R A .
O11 O 0.1116(4) 0.30536(18) 0.7192(3) 0.0150(10) Uani 1 1 d . . .
O12 O 0.0882(5) 0.27277(17) 0.5679(3) 0.0144(9) Uani 1 1 d . . .
S1 S 0.22037(16) 0.84862(6) 0.88018(10) 0.0108(3) Uani 1 1 d . . .
S2 S 0.14881(16) 0.30976(6) 0.63141(11) 0.0117(3) Uani 1 1 d . . .

loop_
_atom_site_aniso_label
_atom_site_aniso_U_11
_atom_site_aniso_U_22
_atom_site_aniso_U_33
_atom_site_aniso_U_23
_atom_site_aniso_U_13
_atom_site_aniso_U_12
Br1 0.0241(4) 0.0357(4) 0.0122(3) 0.0029(3) 0.0009(3) 0.0062(3)
Br2 0.0232(4) 0.0335(4) 0.0126(3) 0.0042(3) -0.0007(3) -0.0018(3)
C1 0.009(3) 0.015(3) 0.006(3) -0.001(2) 0.002(2) -0.002(2)
C2 0.014(3) 0.007(3) 0.023(3) -0.006(2) 0.003(3) -0.002(2)
C3 0.011(3) 0.021(3) 0.009(3) -0.005(3) 0.004(3) 0.001(3)
C4 0.033(4) 0.016(3) 0.008(3) 0.003(3) -0.001(3) -0.003(3)
C5 0.021(4) 0.010(3) 0.014(3) -0.002(3) -0.009(3) 0.006(3)
C6 0.006(3) 0.008(3) 0.018(3) -0.003(2) 0.004(2) -0.002(2)
C7 0.016(3) 0.008(3) 0.011(3) 0.000(2) -0.001(3) 0.004(2)
C8 0.012(3) 0.010(3) 0.015(3) -0.005(3) -0.004(3) 0.003(2)
C9 0.013(3) 0.017(3) 0.009(3) -0.003(3) 0.004(2) 0.000(3)
C10 0.017(4) 0.021(4) 0.016(3) 0.007(3) 0.002(3) 0.007(3)
C11 0.044(5) 0.005(3) 0.024(4) 0.000(3) -0.012(3) 0.007(3)
C12 0.028(4) 0.011(3) 0.031(4) 0.007(3) -0.010(3) -0.003(3)
C13 0.016(3) 0.015(3) 0.010(3) -0.001(3) -0.002(3) 0.003(3)
C14 0.016(3) 0.007(3) 0.006(3) 0.000(2) 0.001(2) 0.005(2)
C15 0.013(3) 0.010(3) 0.011(3) -0.002(3) 0.000(2) 0.000(3)
C16 0.008(3) 0.002(3) 0.021(3) -0.002(2) -0.003(2) 0.000(2)
C17 0.023(4) 0.009(3) 0.019(3) 0.007(3) 0.001(3) 0.007(3)
C18 0.034(4) 0.015(4) 0.016(3) 0.000(3) -0.008(3) 0.003(3)
C19 0.017(4) 0.013(3) 0.033(4) -0.002(3) -0.011(3) 0.000(3)
C20 0.018(4) 0.022(4) 0.022(4) -0.003(3) -0.001(3) 0.002(3)
C21 0.018(3) 0.013(3) 0.012(3) -0.001(2) -0.006(3) -0.002(2)
C22 0.010(3) 0.011(3) 0.010(3) 0.006(3) -0.001(2) -0.002(2)
C23 0.023(4) 0.018(3) 0.010(3) -0.003(3) -0.004(3) -0.003(3)
C24 0.015(3) 0.018(3) 0.020(3) 0.003(3) 0.007(3) 0.002(3)
C25 0.011(3) 0.016(3) 0.023(3) 0.006(3) -0.010(3) 0.005(2)
C26 0.013(4) 0.031(4) 0.030(4) 0.008(3) -0.001(3) -0.007(3)
C27 0.014(3) 0.020(3) 0.015(3) -0.002(3) -0.008(3) 0.000(3)
C28 0.019(4) 0.013(3) 0.016(3) -0.001(3) 0.002(3) 0.001(3)
C29 0.008(2) 0.014(2) 0.021(2) -0.0080(19) -0.0015(18) 0.0062(17)
C30 0.008(2) 0.014(2) 0.021(2) -0.0080(19) -0.0015(18) 0.0062(17)
C31 0.024(4) 0.017(3) 0.009(3) 0.001(3) -0.010(3) 0.006(3)
C32 0.025(4) 0.025(4) 0.011(3) -0.003(3) 0.002(3) 0.003(3)
C33 0.027(4) 0.010(3) 0.018(3) -0.008(3) 0.008(3) 0.000(3)
C34 0.017(3) 0.009(3) 0.013(3) -0.005(2) -0.004(3) 0.006(2)
C35 0.013(3) 0.005(3) 0.013(3) 0.003(2) 0.000(3) -0.001(2)
C36 0.014(4) 0.013(3) 0.017(3) -0.003(3) 0.002(3) -0.006(3)
C37 0.023(4) 0.007(3) 0.021(3) 0.002(3) 0.003(3) -0.001(3)
C38 0.029(4) 0.010(3) 0.011(3) 0.002(3) 0.002(3) -0.003(3)
O8 0.028(3) 0.018(3) 0.019(3) -0.002(2) 0.006(2) -0.008(2)
C39 0.024(5) 0.022(5) 0.021(5) 0.006(4) 0.009(4) -0.005(4)
C40 0.039(6) 0.038(6) 0.032(6) 0.015(5) 0.019(5) -0.009(5)
O7 0.023(5) 0.019(4) 0.012(4) 0.003(3) 0.005(3) -0.003(3)
C39A 0.035(8) 0.034(8) 0.033(7) 0.004(6) 0.004(7) 0.002(7)
C40A 0.058(11) 0.050(11) 0.053(12) 0.001(9) 0.012(9) 0.000(8)
O7A 0.022(7) 0.021(7) 0.014(7) -0.005(5) 0.011(6) -0.006(6)
C41 0.010(2) 0.011(2) 0.0082(19) 0.0011(16) -0.0017(17) 0.0028(17)
C42 0.010(2) 0.011(2) 0.0082(19) 0.0011(16) -0.0017(17) 0.0028(17)
C43 0.010(3) 0.012(3) 0.008(3) -0.004(3) -0.003(2) 0.002(2)
C44 0.013(3) 0.007(3) 0.014(3) -0.006(2) 0.008(3) -0.004(2)
C45 0.015(3) 0.013(3) 0.022(3) -0.006(3) 0.000(3) 0.001(3)
C46 0.017(4) 0.022(4) 0.022(4) -0.002(3) 0.004(3) -0.006(3)
C47 0.017(4) 0.020(4) 0.054(5) -0.005(4) 0.012(4) 0.001(3)
C48 0.009(3) 0.029(4) 0.028(4) -0.007(3) -0.010(3) 0.003(3)
C49 0.012(3) 0.019(3) 0.025(4) -0.005(3) 0.002(3) 0.003(3)
C50 0.010(3) 0.006(3) 0.026(3) 0.000(3) 0.003(3) 0.003(2)
C51 0.009(3) 0.017(3) 0.017(3) 0.003(3) 0.001(3) -0.002(2)
C52 0.013(3) 0.022(4) 0.018(3) 0.006(3) -0.006(3) -0.002(3)
C53 0.013(3) 0.016(3) 0.028(4) 0.011(3) 0.005(3) -0.005(3)
C54 0.014(4) 0.032(4) 0.042(5) 0.008(4) 0.010(3) 0.007(3)
C55 0.017(3) 0.018(3) 0.011(3) 0.002(3) 0.004(3) 0.002(3)
C56 0.016(4) 0.012(3) 0.022(3) 0.000(3) -0.006(3) 0.001(3)
C57 0.032(5) 0.020(4) 0.045(5) -0.003(3) 0.003(4) -0.010(3)
C58 0.024(4) 0.041(5) 0.053(5) 0.006(4) 0.004(4) 0.002(4)
C59 0.036(5) 0.036(5) 0.053(6) -0.006(4) -0.008(4) 0.004(4)
C60 0.030(5) 0.023(4) 0.028(4) -0.003(3) -0.001(4) -0.001(3)
C61 0.026(4) 0.027(4) 0.034(4) 0.002(3) 0.013(4) -0.003(3)
Cl1 0.0301(11) 0.0281(10) 0.0459(12) -0.0104(9) 0.0116(9) -0.0040(8)
Cl2 0.0628(16) 0.0379(12) 0.0376(12) 0.0009(10) -0.0126(11) 0.0106(11)
Cl3 0.0266(11) 0.0278(10) 0.0642(15) -0.0082(10) 0.0158(10) -0.0020(8)
Cl4 0.0361(14) 0.0709(18) 0.084(2) -0.0085(15) 0.0015(13) -0.0107(13)
Cl5 0.0581(17) 0.0585(16) 0.0581(16) 0.0093(13) -0.0194(13) -0.0129(13)
Cl6 0.115(3) 0.0583(19) 0.070(2) -0.0117(15) 0.0203(19) 0.0258(18)
Cl7 0.071(2) 0.0481(14) 0.0535(14) -0.0067(12) 0.0159(13) 0.0084(13)
Cl8 0.0437(15) 0.0583(16) 0.0757(18) -0.0176(14) -0.0098(14) -0.0061(12)
Cl9 0.0597(19) 0.119(3) 0.0451(14) -0.0045(16) 0.0052(13) 0.0261(18)
Cl10 0.0284(11) 0.0400(12) 0.0351(11) -0.0075(9) 0.0021(9) 0.0074(9)
Cl11 0.0523(14) 0.0207(9) 0.0431(12) 0.0031(8) 0.0182(10) 0.0027(9)
Cl12 0.0464(13) 0.0265(10) 0.0516(13) -0.0126(9) -0.0140(11) 0.0032(9)
Cl13 0.0417(12) 0.0329(11) 0.0330(10) -0.0054(8) 0.0051(9) -0.0057(9)
Cl14 0.0370(12) 0.0293(11) 0.0614(14) 0.0108(10) -0.0037(11) 0.0040(9)
Cl15 0.0383(13) 0.0421(12) 0.0351(11) -0.0091(9) -0.0023(9) -0.0004(9)
N1 0.005(3) 0.006(2) 0.011(2) 0.005(2) 0.001(2) 0.0016(18)
N2 0.015(3) 0.010(3) 0.015(3) 0.001(2) -0.004(2) 0.000(2)
O1 0.026(3) 0.009(2) 0.018(2) 0.0002(18) -0.011(2) 0.0082(19)
O2 0.026(3) 0.007(2) 0.023(2) -0.0043(19) -0.003(2) -0.0005(19)
O3 0.018(3) 0.009(2) 0.015(2) -0.0010(17) -0.0055(19) 0.0042(18)
O4 0.024(3) 0.019(2) 0.010(2) -0.0021(19) 0.0015(19) 0.001(2)
O5 0.013(2) 0.010(2) 0.021(2) 0.0006(19) -0.0022(19) -0.0033(18)
O6 0.018(3) 0.006(2) 0.021(2) -0.0016(18) 0.003(2) -0.0002(17)
O9 0.022(3) 0.005(2) 0.011(2) 0.0007(16) 0.0092(18) -0.0031(17)
O10 0.017(2) 0.016(2) 0.009(2) -0.0030(17) -0.0027(19) -0.0068(19)
O11 0.011(2) 0.015(2) 0.019(2) 0.0010(19) 0.0027(19) -0.0014(18)
O12 0.012(2) 0.012(2) 0.019(2) 0.0007(19) -0.0028(19) -0.0015(18)
S1 0.0071(7) 0.0078(7) 0.0173(8) 0.0023(6) -0.0016(6) -0.0002(6)
S2 0.0077(7) 0.0104(7) 0.0170(7) 0.0000(6) 0.0018(6) -0.0010(6)

loop_
_atom_type_symbol
_atom_type_description
_atom_type_scat_dispersion_real
_atom_type_scat_dispersion_imag
_atom_type_scat_source
C C 0.0033 0.0016 'International Tables Vol C Tables 4.2.6.8 and 6.1.1.4'
H H 0.0000 0.0000 'International Tables Vol C Tables 4.2.6.8 and 6.1.1.4'
N N 0.0061 0.0033 'International Tables Vol C Tables 4.2.6.8 and 6.1.1.4'
O O 0.0106 0.0060 'International Tables Vol C Tables 4.2.6.8 and 6.1.1.4'
S S 0.1246 0.1234 'International Tables Vol C Tables 4.2.6.8 and 6.1.1.4'
Br Br -0.2901 2.4595 'International Tables Vol C Tables 4.2.6.8 and 6.1.1.4'
Cl Cl 0.1484 0.1585 'International Tables Vol C Tables 4.2.6.8 and 6.1.1.4'

loop_
_geom_angle_atom_site_label_1
_geom_angle_atom_site_label_2
_geom_angle_atom_site_label_3
_geom_angle
C2 C1 C6 120.8(5)
C2 C1 N1 120.5(5)
C6 C1 N1 118.7(5)
C3 C2 C1 119.5(6)
C3 C2 H2 120.3
C1 C2 H2 120.3
C2 C3 C4 120.3(6)
C2 C3 H3 119.9
C4 C3 H3 119.9
C5 C4 C3 119.9(6)
C5 C4 H4 120.1
C3 C4 H4 120.1
C6 C5 C4 121.1(6)
C6 C5 H5 119.5
C4 C5 H5 119.5
C5 C6 C1 118.5(5)
C5 C6 C7 125.2(5)
C1 C6 C7 116.1(5)
C8 C7 C6 115.7(5)
C8 C7 C14 111.2(5)
C6 C7 C14 105.2(5)
C8 C7 H7 108.2
C6 C7 H7 108.2
C14 C7 H7 108.2
C9 C8 C7 121.7(6)
C9 C8 H8 119.2
C7 C8 H8 119.2
C8 C9 O3 125.7(6)
C8 C9 C10 124.3(6)
O3 C9 C10 110.0(5)
O2 C10 O1 124.9(6)
O2 C10 C9 123.9(6)
O1 C10 C9 111.3(6)
O1 C11 C12 108.0(5)
O1 C11 H11A 110.1
C12 C11 H11A 110.1
O1 C11 H11B 110.1
C12 C11 H11B 110.1
H11A C11 H11B 108.4
C11 C12 H12A 109.5
C11 C12 H12B 109.5
H12A C12 H12B 109.5
C11 C12 H12C 109.5
H12A C12 H12C 109.5
H12B C12 H12C 109.5
O4 C13 O3 110.7(5)
O4 C13 C14 107.8(5)
O3 C13 C14 109.4(5)
O4 C13 H13 109.6
O3 C13 H13 109.6
C14 C13 H13 109.6
C15 C14 C7 110.6(5)
C15 C14 C13 112.2(5)
C7 C14 C13 108.3(5)
C15 C14 H14 108.5
C7 C14 H14 108.5
C13 C14 H14 108.5
N1 C15 C16 109.8(5)
N1 C15 C14 108.8(4)
C16 C15 C14 113.4(5)
N1 C15 H15 108.2
C16 C15 H15 108.2
C14 C15 H15 108.2
C21 C16 C17 117.3(6)
C21 C16 C15 119.9(6)
C17 C16 C15 122.8(6)
C18 C17 C16 121.1(6)
C18 C17 Br1 117.7(5)
C16 C17 Br1 121.2(5)
C19 C18 C17 120.0(6)
C19 C18 H18 120.0
C17 C18 H18 120.0
C18 C19 C20 120.8(7)
C18 C19 H19 119.6
C20 C19 H19 119.6
C19 C20 C21 118.7(7)
C19 C20 H20 120.7
C21 C20 H20 120.7
C16 C21 C20 122.1(6)
C16 C21 H21 118.9
C20 C21 H21 118.9
C28 C22 C23 121.0(6)
C28 C22 S1 119.8(5)
C23 C22 S1 119.2(5)
C24 C23 C22 118.5(6)
C24 C23 H23 120.8
C22 C23 H23 120.8
C25 C24 C23 121.6(6)
C25 C24 H24 119.2
C23 C24 H24 119.2
C24 C25 C27 117.7(6)
C24 C25 C26 121.6(7)
C27 C25 C26 120.7(6)
C25 C26 H26A 109.5
C25 C26 H26B 109.5
H26A C26 H26B 109.5
C25 C26 H26C 109.5
H26A C26 H26C 109.5
H26B C26 H26C 109.5
C28 C27 C25 122.7(6)
C28 C27 H27 118.7
C25 C27 H27 118.7
C27 C28 C22 118.5(6)
C27 C28 H28 120.7
C22 C28 H28 120.7
C34 C29 C30 120.9(6)
C34 C29 N2 118.7(5)
C30 C29 N2 120.4(6)
C31 C30 C29 118.1(6)
C31 C30 H30 120.9
C29 C30 H30 120.9
C32 C31 C30 121.5(6)
C32 C31 H31 119.2
C30 C31 H31 119.2
C31 C32 C33 119.5(6)
C31 C32 H32 120.2
C33 C32 H32 120.2
C32 C33 C34 121.0(6)
C32 C33 H33 119.5
C34 C33 H33 119.5
C29 C34 C33 118.8(6)
C29 C34 C35 116.5(5)
C33 C34 C35 124.7(6)
C36 C35 C34 114.4(5)
C36 C35 C42 109.9(5)
C34 C35 C42 104.7(5)
C36 C35 H35 109.2
C34 C35 H35 109.2
C42 C35 H35 109.2
C37 C36 C35 121.2(6)
C37 C36 H36 119.4
C35 C36 H36 119.4
C36 C37 O9 125.6(6)
C36 C37 C38 122.5(6)
O9 C37 C38 111.9(5)
O8 C38 O7 122.8(7)
O8 C38 O7A 124.4(10)
O7 C38 O7A 23.9(9)
O8 C38 C37 123.7(6)
O7 C38 C37 112.3(6)
O7A C38 C37 110.3(9)
C40 C39 O7 107.9(9)
C40 C39 H39A 110.1
O7 C39 H39A 110.1
C40 C39 H39B 110.1
O7 C39 H39B 110.1
H39A C39 H39B 108.4
C38 O7 C39 114.7(8)
C40A C39A O7A 107.1(19)
C40A C39A H39C 110.3
O7A C39A H39C 110.3
C40A C39A H39D 110.3
O7A C39A H39D 110.3
H39C C39A H39D 108.6
C39A C40A H40D 109.5
C39A C40A H40E 109.5
H40D C40A H40E 109.5
C39A C40A H40F 109.5
H40D C40A H40F 109.5
H40E C40A H40F 109.5
C38 O7A C39A 122.4(18)
O10 C41 O9 110.3(5)
O10 C41 C42 108.8(5)
O9 C41 C42 108.1(5)
O10 C41 H41 109.9
O9 C41 H41 109.9
C42 C41 H41 109.9
C43 C42 C35 110.2(5)
C43 C42 C41 111.8(5)
C35 C42 C41 109.2(5)
C43 C42 H42 108.5
C35 C42 H42 108.5
C41 C42 H42 108.5
N2 C43 C44 107.6(5)
N2 C43 C42 110.0(5)
C44 C43 C42 115.6(5)
N2 C43 H43 107.8
C44 C43 H43 107.8
C42 C43 H43 107.8
C45 C44 C49 116.9(6)
C45 C44 C43 123.2(6)
C49 C44 C43 119.8(5)
C44 C45 C46 121.5(6)
C44 C45 Br2 121.5(5)
C46 C45 Br2 117.0(5)
C47 C46 C45 119.9(7)
C47 C46 H46 120.1
C45 C46 H46 120.1
C46 C47 C48 119.5(7)
C46 C47 H47 120.2
C48 C47 H47 120.2
C49 C48 C47 120.2(6)
C49 C48 H48 119.9
C47 C48 H48 119.9
C48 C49 C44 121.8(6)
C48 C49 H49 119.1
C44 C49 H49 119.1
C51 C50 C56 122.3(6)
C51 C50 S2 119.7(5)
C56 C50 S2 117.8(5)
C50 C51 C52 117.8(6)
C50 C51 H51 121.1
C52 C51 H51 121.1
C51 C52 C53 120.6(6)
C51 C52 H52 119.7
C53 C52 H52 119.7
C55 C53 C52 119.8(6)
C55 C53 C54 122.6(7)
C52 C53 C54 117.7(6)
C53 C54 H54A 109.5
C53 C54 H54B 109.5
H54A C54 H54B 109.5
C53 C54 H54C 109.5
H54A C54 H54C 109.5
H54B C54 H54C 109.5
C53 C55 C56 121.4(6)
C53 C55 H55 119.3
C56 C55 H55 119.3
C55 C56 C50 118.2(6)
C55 C56 H56 120.9
C50 C56 H56 120.9
Cl3 C57 Cl2 112.0(4)
Cl3 C57 Cl1 111.5(4)
Cl2 C57 Cl1 111.1(5)
Cl3 C57 H57 107.3
Cl2 C57 H57 107.3
Cl1 C57 H57 107.3
Cl5 C58 Cl4 111.1(5)
Cl5 C58 Cl6 112.0(5)
Cl4 C58 Cl6 109.5(5)
Cl5 C58 H58 108.0
Cl4 C58 H58 108.0
Cl6 C58 H58 108.0
Cl7 C59 Cl8 112.6(5)
Cl7 C59 Cl9 110.8(5)
Cl8 C59 Cl9 112.0(5)
Cl7 C59 H59 107.0
Cl8 C59 H59 107.0
Cl9 C59 H59 107.0
Cl12 C60 Cl10 111.1(4)
Cl12 C60 Cl11 110.7(4)
Cl10 C60 Cl11 109.9(4)
Cl12 C60 H60 108.4
Cl10 C60 H60 108.4
Cl11 C60 H60 108.4
Cl15 C61 Cl14 110.7(4)
Cl15 C61 Cl13 109.6(4)
Cl14 C61 Cl13 109.1(4)
Cl15 C61 H61 109.2
Cl14 C61 H61 109.2
Cl13 C61 H61 109.2
C1 N1 C15 120.5(5)
C1 N1 S1 118.2(4)
C15 N1 S1 114.8(4)
C29 N2 C43 120.2(5)
C29 N2 S2 116.2(4)
C43 N2 S2 115.6(4)
C10 O1 C11 115.9(5)
C9 O3 C13 113.4(5)
C13 O4 H4A 109.5
C37 O9 C41 115.2(4)
C41 O10 H10 109.5
O6 S1 O5 120.5(3)
O6 S1 N1 107.9(3)
O5 S1 N1 105.8(3)
O6 S1 C22 106.4(3)
O5 S1 C22 108.4(3)
N1 S1 C22 107.3(3)
O11 S2 O12 119.7(3)
O11 S2 N2 106.2(3)
O12 S2 N2 107.6(3)
O11 S2 C50 108.6(3)
O12 S2 C50 108.1(3)
N2 S2 C50 105.8(3)

loop_
_geom_bond_atom_site_label_1
_geom_bond_atom_site_label_2
_geom_bond_distance
Br1 C17 1.901(7)
Br2 C45 1.879(7)
C1 C2 1.396(8)
C1 C6 1.406(8)
C1 N1 1.431(7)
C2 C3 1.386(8)
C2 H2 0.9500
C3 C4 1.391(9)
C3 H3 0.9500
C4 C5 1.388(9)
C4 H4 0.9500
C5 C6 1.387(9)
C5 H5 0.9500
C6 C7 1.490(8)
C7 C8 1.486(8)
C7 C14 1.538(8)
C7 H7 1.0000
C8 C9 1.324(9)
C8 H8 0.9500
C9 O3 1.366(7)
C9 C10 1.505(9)
C10 O2 1.210(8)
C10 O1 1.330(8)
C11 O1 1.469(7)
C11 C12 1.493(10)
C11 H11A 0.9900
C11 H11B 0.9900
C12 H12A 0.9800
C12 H12B 0.9800
C12 H12C 0.9800
C13 O4 1.392(8)
C13 O3 1.447(7)
C13 C14 1.543(8)
C13 H13 1.0000
C14 C15 1.528(8)
C14 H14 1.0000
C15 N1 1.503(8)
C15 C16 1.521(8)
C15 H15 1.0000
C16 C21 1.383(9)
C16 C17 1.405(9)
C17 C18 1.380(9)
C18 C19 1.369(10)
C18 H18 0.9500
C19 C20 1.384(10)
C19 H19 0.9500
C20 C21 1.390(9)
C20 H20 0.9500
C21 H21 0.9500
C22 C28 1.395(9)
C22 C23 1.410(9)
C22 S1 1.760(6)
C23 C24 1.386(9)
C23 H23 0.9500
C24 C25 1.380(10)
C24 H24 0.9500
C25 C27 1.416(10)
C25 C26 1.502(8)
C26 H26A 0.9800
C26 H26B 0.9800
C26 H26C 0.9800
C27 C28 1.350(9)
C27 H27 0.9500
C28 H28 0.9500
C29 C34 1.371(9)
C29 C30 1.404(9)
C29 N2 1.432(8)
C30 C31 1.376(9)
C30 H30 0.9500
C31 C32 1.363(9)
C31 H31 0.9500
C32 C33 1.372(9)
C32 H32 0.9500
C33 C34 1.385(9)
C33 H33 0.9500
C34 C35 1.532(8)
C35 C36 1.498(8)
C35 C42 1.532(8)
C35 H35 1.0000
C36 C37 1.325(9)
C36 H36 0.9500
C37 O9 1.355(8)
C37 C38 1.498(9)
C38 O8 1.195(8)
C38 O7 1.315(9)
C38 O7A 1.362(14)
C39 C40 1.444(14)
C39 O7 1.492(11)
C39 H39A 0.9900
C39 H39B 0.9900
C40 H40A 0.9800
C40 H40B 0.9800
C40 H40C 0.9800
C39A C40A 1.43(2)
C39A O7A 1.514(17)
C39A H39C 0.9900
C39A H39D 0.9900
C40A H40D 0.9800
C40A H40E 0.9800
C40A H40F 0.9800
C41 O10 1.387(7)
C41 O9 1.453(7)
C41 C42 1.535(8)
C41 H41 1.0000
C42 C43 1.531(8)
C42 H42 1.0000
C43 N2 1.499(8)
C43 C44 1.508(8)
C43 H43 1.0000
C44 C45 1.400(9)
C44 C49 1.413(9)
C45 C46 1.407(9)
C46 C47 1.381(10)
C46 H46 0.9500
C47 C48 1.402(11)
C47 H47 0.9500
C48 C49 1.377(9)
C48 H48 0.9500
C49 H49 0.9500
C50 C51 1.367(9)
C50 C56 1.393(9)
C50 S2 1.780(6)
C51 C52 1.374(8)
C51 H51 0.9500
C52 C53 1.402(10)
C52 H52 0.9500
C53 C55 1.343(9)
C53 C54 1.512(9)
C54 H54A 0.9800
C54 H54B 0.9800
C54 H54C 0.9800
C55 C56 1.368(9)
C55 H55 0.9500
C56 H56 0.9500
C57 Cl3 1.747(8)
C57 Cl2 1.749(8)
C57 Cl1 1.750(8)
C57 H57 1.0000
C58 Cl5 1.712(9)
C58 Cl4 1.753(8)
C58 Cl6 1.755(9)
C58 H58 1.0000
C59 Cl7 1.728(9)
C59 Cl8 1.729(9)
C59 Cl9 1.758(9)
C59 H59 1.0000
C60 Cl12 1.748(8)
C60 Cl10 1.755(8)
C60 Cl11 1.769(8)
C60 H60 1.0000
C61 Cl15 1.748(8)
C61 Cl14 1.768(8)
C61 Cl13 1.781(8)
C61 H61 1.0000
N1 S1 1.656(5)
N2 S2 1.678(5)
O4 H4A 0.8400
O5 S1 1.439(5)
O6 S1 1.423(5)
O10 H10 0.8400
O11 S2 1.428(5)
O12 S2 1.432(5)
